data_1571429
loop_
_publ_author_name
'Murphy, Jennifer N.'
'Kobti, Joy-Lynn'
'Dao, Michelle'
'Wear, Darcy'
'Okoko, Michael'
'Pandey, Siyaram'
'Vukotic, V. Nicholas'

_publ_section_title
;
 Therapeutic coordination polymers: tailoring drug release through
 metal-ligand interactions.
;
_journal_issue 19
_journal_name_full 'Chemical science'
_journal_page_first 7041
_journal_page_last 7050
_journal_paper_doi 10.1039/d4sc00732h
_journal_volume 15
_journal_year 2024
_chemical_formula_moiety 'C42 H42 Cl4 N6 O4 Zn'
_chemical_formula_sum 'C42 H42 Cl4 N6 O4 Zn'
_chemical_formula_weight 901.98
_space_group_crystal_system triclinic
_space_group_IT_number 2
_space_group_name_Hall '-P 1'
_space_group_name_H-M_alt 'P -1'
_atom_sites_solution_hydrogens mixed
_atom_sites_solution_primary dual
_audit_creation_date 2021-04-14
_audit_creation_method
;
Olex2 1.2
(compiled 2018.05.29 svn.r3508 for OlexSys, GUI svn.r5506)
;
_audit_update_record
;
2023-01-25 deposited with the CCDC.	2024-04-11 downloaded from the CCDC.
;
_cell_angle_alpha 113.7270(10)
_cell_angle_beta 98.6240(10)
_cell_angle_gamma 97.2980(10)
_cell_formula_units_Z 2
_cell_length_a 11.3205(4)
_cell_length_b 13.1000(5)
_cell_length_c 15.6723(6)
_cell_measurement_reflns_used 9846
_cell_measurement_temperature 170(2)
_cell_measurement_theta_max 72.10
_cell_measurement_theta_min 3.16
_cell_volume 2058.10(13)
_computing_cell_refinement 'SAINT V8.38A (?, 2016)'
_computing_data_reduction 'SAINT V8.38A (?, 2016)'
_computing_molecular_graphics 'Olex2 (Dolomanov et al., 2009)'
_computing_publication_material 'Olex2 (Dolomanov et al., 2009)'
_computing_structure_refinement 'XL (Sheldrick, 2008)'
_computing_structure_solution 'XT (Sheldrick, 2015)'
_diffrn_ambient_temperature 170.0
_diffrn_measured_fraction_theta_full 0.998
_diffrn_measured_fraction_theta_max 0.996
_diffrn_measurement_device_type 'Bruker APEX-II CCD'
_diffrn_measurement_method '\f and \w scans'
_diffrn_radiation_type CuK\a
_diffrn_radiation_wavelength 1.54178
_diffrn_reflns_av_R_equivalents 0.0361
_diffrn_reflns_av_unetI/netI 0.0222
_diffrn_reflns_Laue_measured_fraction_full 0.998
_diffrn_reflns_Laue_measured_fraction_max 0.996
_diffrn_reflns_limit_h_max 13
_diffrn_reflns_limit_h_min -13
_diffrn_reflns_limit_k_max 16
_diffrn_reflns_limit_k_min -16
_diffrn_reflns_limit_l_max 19
_diffrn_reflns_limit_l_min -19
_diffrn_reflns_number 46068
_diffrn_reflns_point_group_measured_fraction_full 0.998
_diffrn_reflns_point_group_measured_fraction_max 0.996
_diffrn_reflns_theta_full 67.679
_diffrn_reflns_theta_max 72.097
_diffrn_reflns_theta_min 3.158
_diffrn_standards_number 0
_exptl_absorpt_coefficient_mu 3.625
_exptl_absorpt_correction_T_max 0.7536
_exptl_absorpt_correction_T_min 0.5788
_exptl_absorpt_correction_type multi-scan
_exptl_absorpt_process_details
'SADABS-2016/2 (Bruker,2016/2) was used for absorption correction. wR2(int) was 0.0820 before and 0.0577 after correction. The Ratio of minimum to maximum transmission is 0.7680. The \l/2 correction factor is Not present.'
_exptl_crystal_colour 'clear colourless'
_exptl_crystal_colour_lustre clear
_exptl_crystal_colour_primary colourless
_exptl_crystal_density_diffrn 1.455
_exptl_crystal_description prism
_exptl_crystal_F_000 932
_exptl_crystal_size_max 0.2
_exptl_crystal_size_mid 0.2
_exptl_crystal_size_min 0.1
_refine_diff_density_max 0.752
_refine_diff_density_min -0.743
_refine_diff_density_rms 0.078
_refine_ls_extinction_method none
_refine_ls_goodness_of_fit_ref 1.051
_refine_ls_hydrogen_treatment mixed
_refine_ls_matrix_type full
_refine_ls_number_parameters 522
_refine_ls_number_reflns 8063
_refine_ls_number_restraints 48
_refine_ls_restrained_S_all 1.049
_refine_ls_R_factor_all 0.0391
_refine_ls_R_factor_gt 0.0361
_refine_ls_shift/su_max 0.001
_refine_ls_shift/su_mean 0.000
_refine_ls_structure_factor_coef Fsqd
_refine_ls_weighting_details 'w=1/[\s^2^(Fo^2^)+(0.0492P)^2^+1.5498P] where P=(Fo^2^+2Fc^2^)/3'
_refine_ls_weighting_scheme calc
_refine_ls_wR_factor_gt 0.0943
_refine_ls_wR_factor_ref 0.0968
_reflns_Friedel_coverage 0.000
_reflns_number_gt 7455
_reflns_number_total 8063
_reflns_threshold_expression 'I > 2\s(I)'
_cod_data_source_file d4sc00732h4.cif
_cod_data_source_block jnm122
_cod_depositor_comments 'Adding full bibliography for 1571426--1571436.cif.'
_cod_database_code 1571429
_shelx_shelxl_version_number 2018/3
_shelx_space_group_comment
;
The symmetry employed for this shelxl refinement is uniquely defined
by the following loop, which should always be used as a source of
symmetry information in preference to the above space-group names.
They are only intended as comments.
;
_shelx_estimated_absorpt_t_max 0.713
_shelx_estimated_absorpt_t_min 0.531
_olex2_refinement_description
;
1. Fixed Uiso
 At 1.2 times of:
  All C(H) groups, All C(H,H) groups
2. Uiso/Uaniso restraints and constraints
Uanis(C41) \\sim Ueq, Uanis(C40) \\sim Ueq, Uanis(C39) \\sim Ueq, Uanis(C38)
\\sim Ueq, Uanis(C42) \\sim Ueq: with sigma of 0.1 and sigma for terminal atoms
of 0.2
3. Rigid body (RIGU) restrains
 C37, C42
 with sigma for 1-2 distances of 0.002 and sigma for 1-3 distances of 0.002
 C42, C41
 with sigma for 1-2 distances of 0.002 and sigma for 1-3 distances of 0.002
 C41, C40
 with sigma for 1-2 distances of 0.002 and sigma for 1-3 distances of 0.002
 C40, C39
 with sigma for 1-2 distances of 0.002 and sigma for 1-3 distances of 0.002
 C39, C38
 with sigma for 1-2 distances of 0.002 and sigma for 1-3 distances of 0.002
 C38, C37
 with sigma for 1-2 distances of 0.002 and sigma for 1-3 distances of 0.002
4.a Secondary CH2 refined with riding coordinates:
 C4(H4A,H4B), C5(H5A,H5B), C6(H6A,H6B), C7(H7A,H7B), C11(H11A,H11B), C12(H12A,
 H12B), C13(H13A,H13B), C14(H14A,H14B), C16(H16A,H16B), C30(H30A,H30B)
4.b Aromatic/amide H refined with riding coordinates:
 C1(H1), C2(H2), C3(H3), C8(H8), C9(H9), C10(H10), C18(H18), C19(H19),
 C20(H20), C21(H21), C25(H25), C26(H26), C27(H27), C33(H33), C34(H34), C35(H35),
  C36(H36), C39(H39), C40(H40), C41(H41)
;
_olex2_submission_special_instructions 'No special instructions were received'

loop_
_space_group_symop_operation_xyz
'x, y, z'
'-x, -y, -z'

loop_
_atom_site_label
_atom_site_type_symbol
_atom_site_fract_x
_atom_site_fract_y
_atom_site_fract_z
_atom_site_U_iso_or_equiv
_atom_site_adp_type
_atom_site_occupancy
_atom_site_site_symmetry_order
_atom_site_calc_flag
_atom_site_refinement_flags_posn
_atom_site_refinement_flags_adp
_atom_site_refinement_flags_occupancy
_atom_site_disorder_assembly
_atom_site_disorder_group
Zn01 Zn 0.14288(2) 0.55794(2) 0.27632(2) 0.02387(8) Uani 1 1 d . . . . .
Cl1 Cl 0.64315(6) 0.26162(5) 0.06492(5) 0.05324(17) Uani 1 1 d . . . . .
Cl2 Cl 0.27156(5) 0.22008(5) 0.23613(5) 0.04813(15) Uani 1 1 d . . . . .
Cl3 Cl 0.42941(5) 0.73133(4) 0.45185(4) 0.03817(13) Uani 1 1 d . . . . .
Cl4 Cl 0.34129(7) 1.14759(5) 0.65410(4) 0.05517(18) Uani 1 1 d . . . . .
O1 O 0.30112(12) 0.51736(12) 0.24170(9) 0.0281(3) Uani 1 1 d . . . . .
O2 O 0.26759(13) 0.64539(12) 0.18722(10) 0.0325(3) Uani 1 1 d . . . . .
O3 O 0.12972(12) 0.71633(11) 0.34664(10) 0.0295(3) Uani 1 1 d . . . . .
O4 O -0.07112(14) 0.65878(14) 0.32164(13) 0.0447(4) Uani 1 1 d . . . . .
N1 N 0.03114(14) 0.45529(13) 0.14997(12) 0.0280(3) Uani 1 1 d . . . . .
N2 N -0.02515(15) 0.33287(14) -0.00133(12) 0.0277(3) Uani 1 1 d . . . . .
N3 N 0.12908(15) 0.50542(14) 0.38124(12) 0.0279(3) Uani 1 1 d . . . . .
N4 N 0.16235(14) 0.51273(14) 0.52569(12) 0.0279(3) Uani 1 1 d . . . . .
N5 N 0.26871(15) 0.89764(14) 0.52063(12) 0.0267(3) Uani 1 1 d . . . . .
N6 N 0.42531(16) 0.32957(14) 0.14330(12) 0.0282(3) Uani 1 1 d . . . . .
C1 C -0.07631(18) 0.47350(17) 0.11035(15) 0.0310(4) Uani 1 1 d . . . . .
H1 H -0.118940 0.529887 0.143185 0.037 Uiso 1 1 calc R . . . .
C2 C -0.11182(19) 0.39820(18) 0.01692(15) 0.0320(4) Uani 1 1 d . . . . .
H2 H -0.182835 0.391964 -0.027217 0.038 Uiso 1 1 calc R . . . .
C3 C 0.05892(18) 0.36999(17) 0.08029(14) 0.0301(4) Uani 1 1 d . . . . .
H3 H 0.129316 0.339065 0.087229 0.036 Uiso 1 1 calc R . . . .
C4 C -0.0310(2) 0.23480(19) -0.09179(15) 0.0349(5) Uani 1 1 d . . . . .
H4A H 0.049055 0.212002 -0.091085 0.042 Uiso 1 1 calc R . . . .
H4B H -0.048509 0.256755 -0.145170 0.042 Uiso 1 1 calc R . . . .
C5 C -0.1297(2) 0.13410(18) -0.10804(15) 0.0345(5) Uani 1 1 d . . . . .
H5A H -0.133797 0.071872 -0.171504 0.041 Uiso 1 1 calc R . . . .
H5B H -0.209380 0.157700 -0.109813 0.041 Uiso 1 1 calc R . . . .
C6 C -0.11183(19) 0.08704(18) -0.03342(15) 0.0324(4) Uani 1 1 d . . . . .
H6A H -0.099600 0.150701 0.030754 0.039 Uiso 1 1 calc R . . . .
H6B H -0.187515 0.032617 -0.043599 0.039 Uiso 1 1 calc R . . . .
C7 C -0.00469(19) 0.02703(19) -0.03484(15) 0.0332(4) Uani 1 1 d . . . . .
H7A H -0.013229 -0.032894 -0.100267 0.040 Uiso 1 1 calc R . . . .
H7B H 0.072024 0.082912 -0.019160 0.040 Uiso 1 1 calc R . . . .
C8 C 0.09141(18) 0.39813(17) 0.37492(16) 0.0320(4) Uani 1 1 d . . . . .
H8 H 0.056363 0.331752 0.317272 0.038 Uiso 1 1 calc R . . . .
C9 C 0.11197(19) 0.40164(18) 0.46357(17) 0.0349(5) Uani 1 1 d . . . . .
H9 H 0.094829 0.339378 0.479458 0.042 Uiso 1 1 calc R . . . .
C10 C 0.17041(17) 0.57200(17) 0.47354(14) 0.0268(4) Uani 1 1 d . . . . .
H10 H 0.201817 0.651703 0.499528 0.032 Uiso 1 1 calc R . . . .
C11 C 0.2123(2) 0.5549(2) 0.62862(15) 0.0356(5) Uani 1 1 d . . . . .
H11A H 0.149173 0.531195 0.658188 0.043 Uiso 1 1 calc R . . . .
H11B H 0.232883 0.639232 0.658127 0.043 Uiso 1 1 calc R . . . .
C12 C 0.3256(2) 0.5104(2) 0.64927(17) 0.0404(5) Uani 1 1 d . . . . .
H12A H 0.303734 0.426100 0.618766 0.049 Uiso 1 1 calc R . . . .
H12B H 0.349414 0.535232 0.719140 0.049 Uiso 1 1 calc R . . . .
C13 C 0.43725(19) 0.5474(2) 0.61598(15) 0.0370(5) Uani 1 1 d . . . . .
H13A H 0.445892 0.629694 0.632386 0.044 Uiso 1 1 calc R . . . .
H13B H 0.510506 0.538401 0.653389 0.044 Uiso 1 1 calc R . . . .
C14 C 0.43787(17) 0.48536(18) 0.51024(14) 0.0297(4) Uani 1 1 d . . . . .
H14A H 0.415774 0.402115 0.489827 0.036 Uiso 1 1 calc R . . . .
H14B H 0.375380 0.506152 0.472364 0.036 Uiso 1 1 calc R . . . .
C15 C 0.32570(17) 0.57444(15) 0.19415(13) 0.0248(4) Uani 1 1 d . . . . .
C16 C 0.42764(18) 0.54639(16) 0.14052(14) 0.0280(4) Uani 1 1 d . . . . .
H16A H 0.455652 0.608798 0.123253 0.034 Uiso 1 1 calc R . . . .
H16B H 0.497848 0.538707 0.181872 0.034 Uiso 1 1 calc R . . . .
C17 C 0.38087(17) 0.43616(16) 0.05106(13) 0.0244(4) Uani 1 1 d . . . . .
C18 C 0.33509(18) 0.43634(17) -0.03650(14) 0.0288(4) Uani 1 1 d . . . . .
H18 H 0.334663 0.507201 -0.039666 0.035 Uiso 1 1 calc R . . . .
C19 C 0.29035(19) 0.33669(19) -0.11875(14) 0.0322(4) Uani 1 1 d . . . . .
H19 H 0.259537 0.339084 -0.177587 0.039 Uiso 1 1 calc R . . . .
C20 C 0.2909(2) 0.23301(18) -0.11454(14) 0.0325(4) Uani 1 1 d . . . . .
H20 H 0.260754 0.163876 -0.170786 0.039 Uiso 1 1 calc R . . . .
C21 C 0.33537(19) 0.23014(17) -0.02830(14) 0.0299(4) Uani 1 1 d . . . . .
H21 H 0.335152 0.158849 -0.025807 0.036 Uiso 1 1 calc R . . . .
C22 C 0.38031(17) 0.33062(16) 0.05457(13) 0.0246(4) Uani 1 1 d . . . . .
C23 C 0.45536(18) 0.23119(16) 0.14688(13) 0.0267(4) Uani 1 1 d . . . . .
C24 C 0.5536(2) 0.18809(18) 0.11068(16) 0.0333(4) Uani 1 1 d . . . . .
C25 C 0.5836(2) 0.0890(2) 0.11096(17) 0.0403(5) Uani 1 1 d . . . . .
H25 H 0.649377 0.061205 0.084102 0.048 Uiso 1 1 calc R . . . .
C26 C 0.5171(2) 0.03066(19) 0.15071(16) 0.0399(5) Uani 1 1 d . . . . .
H26 H 0.536436 -0.037779 0.150767 0.048 Uiso 1 1 calc R . . . .
C27 C 0.4226(2) 0.07222(19) 0.19016(15) 0.0376(5) Uani 1 1 d . . . . .
H27 H 0.378330 0.033714 0.219222 0.045 Uiso 1 1 calc R . . . .
C28 C 0.39226(18) 0.17031(18) 0.18744(14) 0.0300(4) Uani 1 1 d . . . . .
C29 C 0.02223(17) 0.73305(16) 0.35668(14) 0.0271(4) Uani 1 1 d . . . . .
C30 C 0.01905(19) 0.85525(17) 0.42219(16) 0.0334(4) Uani 1 1 d . . . . .
H30A H 0.075984 0.908625 0.409478 0.040 Uiso 1 1 calc R . . . .
H30B H -0.064224 0.868985 0.408631 0.040 Uiso 1 1 calc R . . . .
C31 C 0.05460(19) 0.87734(15) 0.52544(15) 0.0309(4) Uani 1 1 d . . . . .
C32 C 0.17721(19) 0.89714(15) 0.57196(14) 0.0285(4) Uani 1 1 d . . . . .
C33 C 0.2065(2) 0.91537(19) 0.66750(16) 0.0425(6) Uani 1 1 d . . . . .
H33 H 0.289272 0.926986 0.698221 0.051 Uiso 1 1 calc R . . . .
C34 C 0.1151(3) 0.9166(2) 0.71775(19) 0.0555(8) Uani 1 1 d . . . . .
H34 H 0.135626 0.929583 0.782841 0.067 Uiso 1 1 calc R . . . .
C35 C -0.0050(3) 0.8990(2) 0.6737(2) 0.0558(8) Uani 1 1 d . . . . .
H35 H -0.067298 0.900598 0.708345 0.067 Uiso 1 1 calc R . . . .
C36 C -0.0347(2) 0.87886(18) 0.5784(2) 0.0456(6) Uani 1 1 d . . . . .
H36 H -0.118025 0.865749 0.548274 0.055 Uiso 1 1 calc R . . . .
C37 C 0.39287(18) 0.93940(17) 0.56330(13) 0.0280(4) Uani 1 1 d . U . . .
C38 C 0.47925(19) 0.87130(18) 0.53804(15) 0.0311(4) Uani 1 1 d . U . . .
C39 C 0.6037(2) 0.9118(2) 0.57568(17) 0.0433(5) Uani 1 1 d . U . . .
H39 H 0.659445 0.863027 0.556404 0.052 Uiso 1 1 calc R . . . .
C40 C 0.6453(2) 1.0236(3) 0.64128(18) 0.0517(6) Uani 1 1 d . U . . .
H40 H 0.730318 1.051875 0.668028 0.062 Uiso 1 1 calc R . . . .
C41 C 0.5653(3) 1.0946(2) 0.66840(15) 0.0509(6) Uani 1 1 d . U . . .
H41 H 0.594820 1.171483 0.714185 0.061 Uiso 1 1 calc R . . . .
C42 C 0.4394(2) 1.05363(19) 0.62851(14) 0.0386(5) Uani 1 1 d . U . . .
H6 H 0.396(2) 0.365(2) 0.1849(19) 0.036(7) Uiso 1 1 d . . . . .
H5 H 0.251(2) 0.846(2) 0.4654(19) 0.034(6) Uiso 1 1 d . . . . .

loop_
_atom_site_aniso_label
_atom_site_aniso_U_11
_atom_site_aniso_U_22
_atom_site_aniso_U_33
_atom_site_aniso_U_23
_atom_site_aniso_U_13
_atom_site_aniso_U_12
Zn01 0.02254(13) 0.02426(14) 0.02166(13) 0.00603(10) 0.00472(9) 0.00746(10)
Cl1 0.0545(4) 0.0515(3) 0.0830(5) 0.0427(3) 0.0477(3) 0.0252(3)
Cl2 0.0412(3) 0.0547(3) 0.0517(3) 0.0223(3) 0.0255(3) 0.0048(3)
Cl3 0.0338(3) 0.0315(3) 0.0551(3) 0.0221(2) 0.0146(2) 0.0091(2)
Cl4 0.0833(5) 0.0265(3) 0.0429(3) -0.0011(2) 0.0356(3) -0.0027(3)
O1 0.0263(7) 0.0326(7) 0.0242(6) 0.0094(6) 0.0082(5) 0.0081(5)
O2 0.0337(7) 0.0268(7) 0.0320(7) 0.0060(6) 0.0080(6) 0.0111(6)
O3 0.0263(7) 0.0253(7) 0.0294(7) 0.0039(6) 0.0072(5) 0.0060(5)
O4 0.0291(8) 0.0342(8) 0.0544(10) 0.0059(7) 0.0047(7) 0.0016(6)
N1 0.0225(8) 0.0229(8) 0.0304(8) 0.0058(7) 0.0006(6) 0.0028(6)
N2 0.0260(8) 0.0264(8) 0.0272(8) 0.0088(7) 0.0052(6) 0.0034(6)
N3 0.0247(8) 0.0302(8) 0.0298(8) 0.0121(7) 0.0080(6) 0.0094(6)
N4 0.0225(7) 0.0329(9) 0.0331(9) 0.0173(7) 0.0091(7) 0.0080(7)
N5 0.0273(8) 0.0261(8) 0.0196(8) 0.0034(7) 0.0085(6) 0.0001(6)
N6 0.0374(9) 0.0271(8) 0.0234(8) 0.0101(7) 0.0130(7) 0.0127(7)
C1 0.0253(9) 0.0273(10) 0.0345(10) 0.0083(8) 0.0022(8) 0.0075(8)
C2 0.0268(10) 0.0310(10) 0.0349(11) 0.0129(9) 0.0011(8) 0.0062(8)
C3 0.0234(9) 0.0277(10) 0.0315(10) 0.0069(8) 0.0012(8) 0.0054(7)
C4 0.0363(11) 0.0373(11) 0.0257(10) 0.0076(9) 0.0086(8) 0.0072(9)
C5 0.0342(11) 0.0308(10) 0.0266(10) 0.0033(8) 0.0001(8) 0.0055(8)
C6 0.0274(10) 0.0299(10) 0.0311(10) 0.0054(8) 0.0057(8) 0.0030(8)
C7 0.0328(10) 0.0355(11) 0.0293(10) 0.0104(9) 0.0096(8) 0.0086(9)
C8 0.0271(10) 0.0247(9) 0.0382(11) 0.0083(8) 0.0062(8) 0.0043(8)
C9 0.0294(10) 0.0302(10) 0.0493(13) 0.0202(10) 0.0117(9) 0.0059(8)
C10 0.0249(9) 0.0281(9) 0.0306(10) 0.0142(8) 0.0083(7) 0.0082(7)
C11 0.0318(10) 0.0502(13) 0.0305(10) 0.0204(10) 0.0109(8) 0.0120(9)
C12 0.0336(11) 0.0583(14) 0.0364(11) 0.0263(11) 0.0076(9) 0.0128(10)
C13 0.0249(10) 0.0495(13) 0.0311(11) 0.0128(10) 0.0030(8) 0.0079(9)
C14 0.0213(9) 0.0328(10) 0.0323(10) 0.0120(8) 0.0021(8) 0.0080(8)
C15 0.0233(9) 0.0213(9) 0.0180(8) -0.0009(7) 0.0016(7) 0.0002(7)
C16 0.0263(9) 0.0241(9) 0.0309(10) 0.0078(8) 0.0111(8) 0.0040(7)
C17 0.0244(9) 0.0248(9) 0.0257(9) 0.0093(8) 0.0130(7) 0.0080(7)
C18 0.0314(10) 0.0310(10) 0.0314(10) 0.0153(8) 0.0165(8) 0.0137(8)
C19 0.0338(10) 0.0425(11) 0.0246(9) 0.0145(9) 0.0126(8) 0.0154(9)
C20 0.0363(11) 0.0303(10) 0.0243(9) 0.0035(8) 0.0105(8) 0.0080(8)
C21 0.0366(10) 0.0246(9) 0.0289(10) 0.0087(8) 0.0135(8) 0.0101(8)
C22 0.0252(9) 0.0259(9) 0.0248(9) 0.0099(7) 0.0122(7) 0.0078(7)
C23 0.0298(10) 0.0262(9) 0.0233(9) 0.0105(8) 0.0053(7) 0.0043(8)
C24 0.0366(11) 0.0316(10) 0.0385(11) 0.0189(9) 0.0151(9) 0.0095(9)
C25 0.0447(13) 0.0365(12) 0.0448(13) 0.0191(10) 0.0127(10) 0.0174(10)
C26 0.0523(13) 0.0311(11) 0.0358(11) 0.0175(9) -0.0001(10) 0.0082(10)
C27 0.0484(13) 0.0340(11) 0.0274(10) 0.0171(9) 0.0003(9) -0.0054(9)
C28 0.0295(10) 0.0341(10) 0.0227(9) 0.0112(8) 0.0043(7) -0.0007(8)
C29 0.0266(9) 0.0254(9) 0.0299(10) 0.0120(8) 0.0056(8) 0.0074(8)
C30 0.0287(10) 0.0254(10) 0.0497(12) 0.0167(9) 0.0116(9) 0.0122(8)
C31 0.0366(11) 0.0134(8) 0.0417(11) 0.0057(8) 0.0214(9) 0.0076(7)
C32 0.0364(10) 0.0165(8) 0.0283(10) 0.0039(7) 0.0166(8) -0.0003(7)
C33 0.0541(14) 0.0349(11) 0.0281(11) 0.0056(9) 0.0161(10) -0.0077(10)
C34 0.0768(19) 0.0389(13) 0.0377(13) 0.0035(10) 0.0336(13) -0.0130(13)
C35 0.0754(19) 0.0269(11) 0.0597(16) 0.0033(11) 0.0529(15) -0.0003(11)
C36 0.0431(13) 0.0212(10) 0.0687(17) 0.0076(10) 0.0349(12) 0.0068(9)
C37 0.0322(10) 0.0305(10) 0.0179(8) 0.0106(7) 0.0053(7) -0.0061(8)
C38 0.0300(10) 0.0371(11) 0.0299(10) 0.0215(9) 0.0042(8) -0.0013(8)
C39 0.0282(10) 0.0687(15) 0.0405(12) 0.0371(11) 0.0008(9) -0.0037(10)
C40 0.0384(12) 0.0797(17) 0.0361(12) 0.0385(12) -0.0071(10) -0.0193(11)
C41 0.0652(15) 0.0500(14) 0.0204(10) 0.0152(10) -0.0042(10) -0.0305(11)
C42 0.0532(13) 0.0327(11) 0.0195(9) 0.0074(8) 0.0076(9) -0.0132(10)

loop_
_atom_type_symbol
_atom_type_description
_atom_type_scat_dispersion_real
_atom_type_scat_dispersion_imag
_atom_type_scat_source
C C 0.0181 0.0091 'International Tables Vol C Tables 4.2.6.8 and 6.1.1.4'
H H 0.0000 0.0000 'International Tables Vol C Tables 4.2.6.8 and 6.1.1.4'
Cl Cl 0.3639 0.7018 'International Tables Vol C Tables 4.2.6.8 and 6.1.1.4'
N N 0.0311 0.0180 'International Tables Vol C Tables 4.2.6.8 and 6.1.1.4'
O O 0.0492 0.0322 'International Tables Vol C Tables 4.2.6.8 and 6.1.1.4'
Zn Zn -1.5491 0.6778 'International Tables Vol C Tables 4.2.6.8 and 6.1.1.4'

loop_
_geom_angle_atom_site_label_1
_geom_angle_atom_site_label_2
_geom_angle_atom_site_label_3
_geom_angle
_geom_angle_site_symmetry_1
_geom_angle_site_symmetry_3
_geom_angle_publ_flag
O1 Zn01 N3 102.79(6) . . ?
O3 Zn01 O1 121.54(6) . . ?
O3 Zn01 N1 121.78(6) . . ?
O3 Zn01 N3 98.20(6) . . ?
N1 Zn01 O1 97.74(6) . . ?
N1 Zn01 N3 114.05(7) . . ?
C15 O1 Zn01 102.92(11) . . ?
C29 O3 Zn01 116.20(12) . . ?
C1 N1 Zn01 126.96(13) . . ?
C3 N1 Zn01 125.74(13) . . ?
C3 N1 C1 105.88(16) . . ?
C2 N2 C4 125.34(17) . . ?
C3 N2 C2 107.23(16) . . ?
C3 N2 C4 127.24(17) . . ?
C8 N3 Zn01 130.22(14) . . ?
C10 N3 Zn01 123.90(14) . . ?
C10 N3 C8 105.49(17) . . ?
C9 N4 C11 125.62(18) . . ?
C10 N4 C9 107.27(17) . . ?
C10 N4 C11 126.69(18) . . ?
C37 N5 C32 123.74(17) . . ?
C23 N6 C22 120.47(16) . . ?
C2 C1 N1 109.18(18) . . ?
C1 C2 N2 106.51(17) . . ?
N1 C3 N2 111.19(17) . . ?
N2 C4 C5 111.33(17) . . ?
C4 C5 C6 115.38(17) . . ?
C7 C6 C5 114.67(18) . . ?
C7 C7 C6 113.4(2) 2 . ?
C9 C8 N3 109.52(18) . . ?
C8 C9 N4 106.33(18) . . ?
N3 C10 N4 111.38(18) . . ?
N4 C11 C12 112.28(18) . . ?
C11 C12 C13 116.49(19) . . ?
C14 C13 C12 117.41(18) . . ?
C14 C14 C13 112.1(2) 2_666 . ?
O1 C15 C16 116.80(17) . . ?
O2 C15 O1 123.07(18) . . ?
O2 C15 C16 120.05(18) . . ?
C17 C16 C15 109.40(15) . . ?
C18 C17 C16 121.04(17) . . ?
C18 C17 C22 118.26(17) . . ?
C22 C17 C16 120.68(17) . . ?
C19 C18 C17 121.99(19) . . ?
C18 C19 C20 119.24(19) . . ?
C19 C20 C21 120.07(19) . . ?
C20 C21 C22 120.64(19) . . ?
C17 C22 N6 118.67(17) . . ?
C21 C22 N6 121.53(17) . . ?
C21 C22 C17 119.80(18) . . ?
N6 C23 C24 121.38(18) . . ?
N6 C23 C28 122.97(18) . . ?
C28 C23 C24 115.64(18) . . ?
C23 C24 Cl1 119.34(15) . . ?
C25 C24 Cl1 117.97(17) . . ?
C25 C24 C23 122.7(2) . . ?
C26 C25 C24 119.4(2) . . ?
C27 C26 C25 119.8(2) . . ?
C26 C27 C28 120.0(2) . . ?
C23 C28 Cl2 118.38(16) . . ?
C27 C28 Cl2 119.18(16) . . ?
C27 C28 C23 122.4(2) . . ?
O3 C29 C30 114.15(17) . . ?
O4 C29 O3 124.90(18) . . ?
O4 C29 C30 120.87(18) . . ?
C31 C30 C29 110.82(16) . . ?
C32 C31 C30 121.79(17) . . ?
C36 C31 C30 120.4(2) . . ?
C36 C31 C32 117.8(2) . . ?
N5 C32 C31 118.87(18) . . ?
C33 C32 N5 121.0(2) . . ?
C33 C32 C31 120.14(19) . . ?
C34 C33 C32 120.3(3) . . ?
C35 C34 C33 120.3(3) . . ?
C34 C35 C36 119.7(2) . . ?
C35 C36 C31 121.8(3) . . ?
N5 C37 C38 121.62(18) . . ?
N5 C37 C42 122.1(2) . . ?
C38 C37 C42 116.09(19) . . ?
C37 C38 Cl3 118.73(15) . . ?
C39 C38 Cl3 118.23(19) . . ?
C39 C38 C37 123.0(2) . . ?
C40 C39 C38 119.1(3) . . ?
C41 C40 C39 120.6(2) . . ?
C40 C41 C42 120.0(2) . . ?
C37 C42 Cl4 119.27(18) . . ?
C37 C42 C41 121.1(2) . . ?
C41 C42 Cl4 119.46(19) . . ?

loop_
_geom_bond_atom_site_label_1
_geom_bond_atom_site_label_2
_geom_bond_distance
_geom_bond_site_symmetry_2
_geom_bond_publ_flag
Zn01 O1 2.0218(13) . ?
Zn01 O3 1.9569(13) . ?
Zn01 N1 2.0008(16) . ?
Zn01 N3 2.0402(17) . ?
Cl1 C24 1.731(2) . ?
Cl2 C28 1.736(2) . ?
Cl3 C38 1.738(2) . ?
Cl4 C42 1.730(3) . ?
O1 C15 1.284(2) . ?
O2 C15 1.234(2) . ?
O3 C29 1.285(2) . ?
O4 C29 1.225(2) . ?
N1 C1 1.374(3) . ?
N1 C3 1.323(3) . ?
N2 C2 1.370(3) . ?
N2 C3 1.340(3) . ?
N2 C4 1.466(3) . ?
N3 C8 1.375(3) . ?
N3 C10 1.323(3) . ?
N4 C9 1.369(3) . ?
N4 C10 1.340(3) . ?
N4 C11 1.469(3) . ?
N5 C32 1.405(2) . ?
N5 C37 1.397(3) . ?
N6 C22 1.414(3) . ?
N6 C23 1.394(3) . ?
C1 C2 1.356(3) . ?
C4 C5 1.524(3) . ?
C5 C6 1.526(3) . ?
C6 C7 1.525(3) . ?
C7 C7 1.521(4) 2 ?
C8 C9 1.355(3) . ?
C11 C12 1.519(3) . ?
C12 C13 1.533(3) . ?
C13 C14 1.526(3) . ?
C14 C14 1.525(4) 2_666 ?
C15 C16 1.524(3) . ?
C16 C17 1.512(3) . ?
C17 C18 1.393(3) . ?
C17 C22 1.405(3) . ?
C18 C19 1.380(3) . ?
C19 C20 1.387(3) . ?
C20 C21 1.387(3) . ?
C21 C22 1.391(3) . ?
C23 C24 1.403(3) . ?
C23 C28 1.396(3) . ?
C24 C25 1.385(3) . ?
C25 C26 1.385(3) . ?
C26 C27 1.377(4) . ?
C27 C28 1.387(3) . ?
C29 C30 1.524(3) . ?
C30 C31 1.504(3) . ?
C31 C32 1.406(3) . ?
C31 C36 1.398(3) . ?
C32 C33 1.397(3) . ?
C33 C34 1.390(3) . ?
C34 C35 1.374(5) . ?
C35 C36 1.387(4) . ?
C37 C38 1.401(3) . ?
C37 C42 1.403(3) . ?
C38 C39 1.387(3) . ?
C39 C40 1.375(4) . ?
C40 C41 1.370(4) . ?
C41 C42 1.406(4) . ?
